data_1533709
loop_
_publ_author_name
'Soulie, J.P.'
'Bouamrane, A.'
'Laval, J.P.'

_publ_section_title
;
 Structural characterization of new hydridofluorides K Ca H3-x Fx with x =
 1; 1.5; 2; 2.5
;
_journal_name_full 'Solid State Sciences'
_journal_page_first 273
_journal_page_last 276
_journal_volume 5
_journal_year 2003
_chemical_formula_sum 'Ca F1.236 H1.764 K'
_chemical_name_systematic 'K Ca (H1.764 F1.236)'
_space_group_IT_number 62
_symmetry_space_group_name_Hall '-P 2ac 2n'
_symmetry_space_group_name_H-M 'P n m a'
_cell_angle_alpha 90
_cell_angle_beta 90
_cell_angle_gamma 90
_cell_formula_units_Z 4
_cell_length_a 6.268
_cell_length_b 8.866
_cell_length_c 6.274
_cell_volume 348.659
_citation_journal_id_ASTM SSSCFJ
_cod_data_source_file Soulie_SSSCFJ_2003_985.cif
_cod_data_source_block H1.764Ca1F1.236K1
_cod_original_cell_volume 348.6593
_cod_original_formula_sum 'H1.764 Ca1 F1.236 K1'
_cod_database_code 1533709

loop_
_symmetry_equiv_pos_as_xyz
x,y,z
-x+1/2,-y,z+1/2
x+1/2,-y+1/2,-z+1/2
-x,y+1/2,-z
-x,-y,-z
x-1/2,y,-z-1/2
-x-1/2,y-1/2,z-1/2
x,-y-1/2,z

loop_
_atom_site_label
_atom_site_type_symbol
_atom_site_fract_x
_atom_site_fract_y
_atom_site_fract_z
_atom_site_occupancy
_atom_site_U_iso_or_equiv
F1 F-1 0.499 0.25 -0.054 0.668 0.0
Ca1 Ca+2 0 0 0.5 1 0.0
H2 H-1 0.309 -0.005 0.706 0.716 0.0
K1 K+1 0.0115 0.25 0.0047 1 0.0
H1 H-1 0.499 0.25 -0.054 0.332 0.0
F2 F-1 0.309 -0.005 0.706 0.284 0.0
